data_4317748
loop_
_publ_author_name
'Jos\'e S. Casas'
'Mar\'ia V. Casta\~no'
'Eduardo E. Castellano'
'Javier Ellena'
'Mar\'ia S. Garc\'ia-Tasende'
'\'Angeles Gato'
'Agust\'in S\'anchez'
'Luisa M. Sanju\'an'
'Jos\'e Sordo'

_publ_section_title
;
 Metal-Induced Cyclization of Thiosemicarbazones Derived from \b-Keto
 Amides and \b-Keto Esters: Open-Chain and Cyclized Ligands in Zinc(II)
 Complexes
;
_journal_name_full 'Inorganic Chemistry'
_journal_page_first 1550
_journal_page_last 1557
_journal_paper_doi 10.1021/ic0111942
_journal_volume 41
_journal_year 2002
_chemical_formula_sum 'C16 H30 N6 O5 S4 Zn'
_chemical_formula_weight 580.07
_chemical_name_systematic
;
 ?
;
_space_group_IT_number 12
_symmetry_cell_setting monoclinic
_symmetry_space_group_name_Hall '-C 2y'
_symmetry_space_group_name_H-M 'C 1 2/m 1'
_atom_sites_solution_hydrogens geom
_atom_sites_solution_primary direct
_atom_sites_solution_secondary difmap
_audit_creation_method SHELXL-97
_cell_angle_alpha 90.00
_cell_angle_beta 100.17(3)
_cell_angle_gamma 90.00
_cell_formula_units_Z 4
_cell_length_a 15.266(9)
_cell_length_b 20.072(5)
_cell_length_c 8.2770(10)
_cell_measurement_reflns_used 25
_cell_measurement_temperature 293(2)
_cell_measurement_theta_max 36
_cell_measurement_theta_min 19
_cell_volume 2496.4(16)
_computing_cell_refinement 'CAD4 Express (Enraf Nonius, 1994)'
_computing_data_collection 'CAD4 Express (Enraf Nonius, 1994)'
_computing_data_reduction 'XCAD4 (Harms & Wocadlo, 1995)'
_computing_molecular_graphics 'Ortep-3 for Windows (Farrugia, 1997)'
_computing_publication_material 'WinGX publication routines (Farrugia, 1999)'
_computing_structure_refinement 'SHELXL-97 (Sheldrick, 1997)'
_computing_structure_solution 'SHELXS-97 (Sheldrick, 1990)'
_diffrn_ambient_temperature 293(2)
_diffrn_measured_fraction_theta_full 1.000
_diffrn_measured_fraction_theta_max 1.000
_diffrn_measurement_device_type 'Enraf Nonius CAD4'
_diffrn_measurement_method 'non-profiled omega/2theta scans'
_diffrn_radiation_monochromator graphite
_diffrn_radiation_source 'fine-focus sealed tube'
_diffrn_radiation_type CuK\a
_diffrn_radiation_wavelength 1.54184
_diffrn_reflns_av_R_equivalents 0.0155
_diffrn_reflns_av_sigmaI/netI 0.0232
_diffrn_reflns_limit_h_max 18
_diffrn_reflns_limit_h_min 0
_diffrn_reflns_limit_k_max 23
_diffrn_reflns_limit_k_min 0
_diffrn_reflns_limit_l_max 9
_diffrn_reflns_limit_l_min -9
_diffrn_reflns_number 2378
_diffrn_reflns_theta_full 67.03
_diffrn_reflns_theta_max 67.03
_diffrn_reflns_theta_min 3.67
_diffrn_standards_decay_% 10
_diffrn_standards_interval_time 30
_diffrn_standards_number 1
_exptl_absorpt_coefficient_mu 4.837
_exptl_absorpt_correction_T_max 0.6098
_exptl_absorpt_correction_T_min 0.4368
_exptl_absorpt_correction_type psi-scan
_exptl_crystal_colour colourless
_exptl_crystal_density_diffrn 1.543
_exptl_crystal_density_method 'not measured'
_exptl_crystal_description prism
_exptl_crystal_F_000 1208
_exptl_crystal_size_max 0.325
_exptl_crystal_size_mid 0.175
_exptl_crystal_size_min 0.075
_refine_diff_density_max 0.834
_refine_diff_density_min -0.672
_refine_diff_density_rms 0.079
_refine_ls_extinction_method none
_refine_ls_goodness_of_fit_ref 1.045
_refine_ls_hydrogen_treatment mixed
_refine_ls_matrix_type full
_refine_ls_number_parameters 166
_refine_ls_number_reflns 2289
_refine_ls_number_restraints 0
_refine_ls_restrained_S_all 1.045
_refine_ls_R_factor_all 0.0577
_refine_ls_R_factor_gt 0.0442
_refine_ls_shift/su_max 0.000
_refine_ls_shift/su_mean 0.000
_refine_ls_structure_factor_coef Fsqd
_refine_ls_weighting_details 'calc w=1/[\s^2^(Fo^2^)+(0.0837P)^2^+3.3981P] where P=(Fo^2^+2Fc^2^)/3'
_refine_ls_weighting_scheme calc
_refine_ls_wR_factor_gt 0.1209
_refine_ls_wR_factor_ref 0.1297
_reflns_number_gt 1868
_reflns_number_total 2289
_reflns_threshold_expression >2sigma(I)
_cod_data_source_file ic0111942_4.cif
_cod_data_source_block '[Zn(L2)2(H2O)].2DMSO'
_cod_database_code 4317748

loop_
_symmetry_equiv_pos_as_xyz
'x, y, z'
'-x, y, -z'
'x+1/2, y+1/2, z'
'-x+1/2, y+1/2, -z'
'-x, -y, -z'
'x, -y, z'
'-x+1/2, -y+1/2, -z'
'x+1/2, -y+1/2, z'

loop_
_atom_site_label
_atom_site_type_symbol
_atom_site_fract_x
_atom_site_fract_y
_atom_site_fract_z
_atom_site_U_iso_or_equiv
_atom_site_adp_type
_atom_site_occupancy
_atom_site_symmetry_multiplicity
_atom_site_calc_flag
_atom_site_refinement_flags
_atom_site_disorder_assembly
_atom_site_disorder_group
Zn1 Zn 0.0000 0.31985(3) 0.5000 0.0368(2) Uani 1 2 d S . .
S1 S 0.07959(6) 0.38060(5) 0.73086(11) 0.0500(3) Uani 1 1 d . . .
S1S S 0.03546(9) 0.0000 0.29771(19) 0.0595(4) Uani 1 2 d S . .
S2S S 0.32494(15) 0.02810(10) -0.1545(2) 0.0550(5) Uani 0.50 1 d P . .
O1 O 0.35138(14) 0.35951(12) 0.5479(3) 0.0414(5) Uani 1 1 d . . .
O1W O 0.0000 0.21561(16) 0.5000 0.0459(8) Uani 1 2 d S . .
H1O H 0.0445 0.1854 0.4946 0.055 Uiso 1 1 d R . .
O1S O 0.1014(3) 0.0000 0.1849(6) 0.0691(11) Uani 1 2 d S . .
O2S O 0.2641(3) 0.0000 -0.0376(5) 0.0702(12) Uani 1 2 d S . .
N1 N 0.25125(19) 0.40625(15) 0.7678(4) 0.0484(7) Uani 1 1 d . . .
H11 H 0.3025 0.4041 0.7385 0.058 Uiso 1 1 calc R . .
H12 H 0.2454 0.4271 0.8560 0.058 Uiso 1 1 calc R . .
N2 N 0.19631(16) 0.34542(12) 0.5394(3) 0.0329(5) Uani 1 1 d . . .
N3 N 0.12481(16) 0.31815(13) 0.4328(3) 0.0360(6) Uani 1 1 d . . .
C1 C 0.1823(2) 0.37781(15) 0.6783(4) 0.0360(7) Uani 1 1 d . . .
C2 C 0.1587(2) 0.29717(15) 0.3039(4) 0.0333(6) Uani 1 1 d . . .
C4 C 0.27641(19) 0.33907(15) 0.4719(4) 0.0321(6) Uani 1 1 d . . .
C3 C 0.2496(2) 0.30933(15) 0.3202(4) 0.0339(6) Uani 1 1 d . . .
C5 C 0.0994(2) 0.2652(2) 0.1640(4) 0.0490(9) Uani 1 1 d . . .
H51 H 0.0399 0.2630 0.1869 0.074 Uiso 1 1 calc R . .
H52 H 0.1203 0.2209 0.1484 0.074 Uiso 1 1 calc R . .
H53 H 0.0995 0.2909 0.0662 0.074 Uiso 1 1 calc R . .
C6 C 0.3079(2) 0.29448(19) 0.1962(4) 0.0447(8) Uani 1 1 d . . .
H61 H 0.2968 0.3265 0.1089 0.067 Uiso 1 1 calc R . .
H62 H 0.2950 0.2506 0.1523 0.067 Uiso 1 1 calc R . .
H63 H 0.3693 0.2968 0.2481 0.067 Uiso 1 1 calc R . .
C11S C -0.0387(3) -0.0667(2) 0.2312(7) 0.0746(13) Uani 1 1 d . . .
H11A H -0.0640 -0.0607 0.1175 0.112 Uiso 1 1 calc R . .
H11B H -0.0853 -0.0674 0.2952 0.112 Uiso 1 1 calc R . .
H11C H -0.0067 -0.1081 0.2449 0.112 Uiso 1 1 calc R . .
C21S C 0.2693(5) 0.0000 -0.3527(7) 0.0761(19) Uani 1 2 d S . .
H21A H 0.3113 -0.0022 -0.4264 0.114 Uiso 1 2 calc SR . .
H21B H 0.2226 0.0306 -0.3951 0.114 Uiso 0.50 1 calc PR . .
H21C H 0.2445 -0.0434 -0.3424 0.114 Uiso 0.50 1 calc PR . .
C22S C 0.4054(7) -0.0373(6) -0.1429(15) 0.103(4) Uani 0.50 1 d P . .
H22A H 0.4423 -0.0372 -0.0362 0.154 Uiso 0.50 1 calc PR . .
H22B H 0.4418 -0.0303 -0.2250 0.154 Uiso 0.50 1 calc PR . .
H22C H 0.3755 -0.0793 -0.1614 0.154 Uiso 0.50 1 calc PR . .

loop_
_atom_site_aniso_label
_atom_site_aniso_U_11
_atom_site_aniso_U_22
_atom_site_aniso_U_33
_atom_site_aniso_U_23
_atom_site_aniso_U_13
_atom_site_aniso_U_12
Zn1 0.0305(3) 0.0439(4) 0.0369(3) 0.000 0.0088(2) 0.000
S1 0.0415(5) 0.0641(6) 0.0481(5) -0.0217(4) 0.0176(4) -0.0078(4)
S1S 0.0487(8) 0.0668(9) 0.0630(9) 0.000 0.0098(6) 0.000
S2S 0.0736(13) 0.0439(8) 0.0510(10) -0.0042(8) 0.0206(9) -0.0050(9)
O1 0.0323(11) 0.0495(13) 0.0429(12) -0.0086(10) 0.0078(9) -0.0060(10)
O1W 0.0363(17) 0.0387(17) 0.064(2) 0.000 0.0123(15) 0.000
O1S 0.050(2) 0.074(3) 0.088(3) 0.000 0.026(2) 0.000
O2S 0.068(3) 0.097(3) 0.051(2) 0.000 0.026(2) 0.000
N1 0.0449(16) 0.0592(18) 0.0429(15) -0.0176(13) 0.0126(13) -0.0130(14)
N2 0.0294(12) 0.0386(13) 0.0309(12) -0.0046(10) 0.0062(10) -0.0042(10)
N3 0.0323(14) 0.0436(15) 0.0319(13) -0.0055(11) 0.0051(11) -0.0046(11)
C1 0.0391(16) 0.0358(16) 0.0340(15) -0.0045(13) 0.0088(13) -0.0026(13)
C2 0.0329(15) 0.0382(15) 0.0295(14) -0.0005(12) 0.0070(11) 0.0011(12)
C4 0.0303(15) 0.0335(14) 0.0343(15) -0.0004(12) 0.0107(12) -0.0014(12)
C3 0.0358(15) 0.0366(16) 0.0310(15) 0.0006(12) 0.0109(12) 0.0006(12)
C5 0.0413(18) 0.070(2) 0.0350(17) -0.0108(16) 0.0037(14) -0.0043(17)
C6 0.0434(18) 0.059(2) 0.0353(17) -0.0084(15) 0.0160(14) -0.0053(16)
C11S 0.062(3) 0.059(3) 0.105(4) 0.006(3) 0.020(3) -0.006(2)
C21S 0.102(6) 0.079(4) 0.048(3) 0.000 0.016(3) 0.000
C22S 0.086(7) 0.132(10) 0.096(8) 0.036(7) 0.034(6) 0.062(7)

loop_
_atom_type_symbol
_atom_type_description
_atom_type_scat_dispersion_real
_atom_type_scat_dispersion_imag
_atom_type_scat_source
C C 0.0181 0.0091 'International Tables Vol C Tables 4.2.6.8 and 6.1.1.4'
H H 0.0000 0.0000 'International Tables Vol C Tables 4.2.6.8 and 6.1.1.4'
N N 0.0311 0.0180 'International Tables Vol C Tables 4.2.6.8 and 6.1.1.4'
O O 0.0492 0.0322 'International Tables Vol C Tables 4.2.6.8 and 6.1.1.4'
S S 0.3331 0.5567 'International Tables Vol C Tables 4.2.6.8 and 6.1.1.4'
Zn Zn -1.5491 0.6778 'International Tables Vol C Tables 4.2.6.8 and 6.1.1.4'

loop_
_geom_angle_atom_site_label_1
_geom_angle_atom_site_label_2
_geom_angle_atom_site_label_3
_geom_angle
_geom_angle_site_symmetry_1
_geom_angle_site_symmetry_3
_geom_angle_publ_flag
N3 Zn1 N3 178.11(15) 2_556 . ?
N3 Zn1 O1W 89.06(7) 2_556 . ?
N3 Zn1 O1W 89.06(7) . . ?
N3 Zn1 S1 98.86(8) 2_556 . ?
N3 Zn1 S1 82.10(8) . . ?
O1W Zn1 S1 120.44(3) . . ?
N3 Zn1 S1 82.10(8) 2_556 2_556 ?
N3 Zn1 S1 98.86(8) . 2_556 ?
O1W Zn1 S1 120.44(3) . 2_556 ?
S1 Zn1 S1 119.13(6) . 2_556 ?
C1 S1 Zn1 98.01(11) . . ?
O1S S1S C11S 105.7(2) . . ?
O1S S1S C11S 105.7(2) . 6 ?
C11S S1S C11S 97.8(3) . 6 ?
O2S S2S C22S 100.4(4) . . ?
O2S S2S C21S 102.4(3) . . ?
C22S S2S C21S 91.6(5) . . ?
C1 N2 N3 119.9(2) . . ?
C1 N2 C4 129.6(3) . . ?
N3 N2 C4 110.2(2) . . ?
C2 N3 N2 105.1(2) . . ?
C2 N3 Zn1 136.3(2) . . ?
N2 N3 Zn1 118.58(18) . . ?
N1 C1 N2 117.0(3) . . ?
N1 C1 S1 121.8(2) . . ?
N2 C1 S1 121.2(2) . . ?
N3 C2 C3 112.9(3) . . ?
N3 C2 C5 119.4(3) . . ?
C3 C2 C5 127.7(3) . . ?
O1 C4 C3 133.1(3) . . ?
O1 C4 N2 122.1(3) . . ?
C3 C4 N2 104.8(3) . . ?
C4 C3 C2 107.0(3) . . ?
C4 C3 C6 126.1(3) . . ?
C2 C3 C6 126.9(3) . . ?

loop_
_geom_bond_atom_site_label_1
_geom_bond_atom_site_label_2
_geom_bond_distance
_geom_bond_site_symmetry_2
_geom_bond_publ_flag
Zn1 N3 2.077(3) 2_556 ?
Zn1 N3 2.077(3) . ?
Zn1 O1W 2.092(3) . ?
Zn1 S1 2.4072(11) . ?
Zn1 S1 2.4072(11) 2_556 ?
S1 C1 1.701(3) . ?
S1S O1S 1.489(4) . ?
S1S C11S 1.777(5) . ?
S1S C11S 1.777(5) 6 ?
S2S O2S 1.561(4) . ?
S2S C22S 1.789(9) . ?
S2S C21S 1.799(6) . ?
O1 C4 1.273(4) . ?
N1 C1 1.306(4) . ?
N2 C1 1.370(4) . ?
N2 N3 1.389(3) . ?
N2 C4 1.437(4) . ?
N3 C2 1.334(4) . ?
C2 C3 1.392(4) . ?
C2 C5 1.485(4) . ?
C4 C3 1.385(4) . ?
C3 C6 1.502(4) . ?

loop_
_geom_hbond_atom_site_label_D
_geom_hbond_atom_site_label_H
_geom_hbond_atom_site_label_A
_geom_hbond_distance_DH
_geom_hbond_distance_HA
_geom_hbond_distance_DA
_geom_hbond_angle_DHA
_geom_hbond_site_symmetry_A
O1W H1O O1 0.92 1.91 2.810(3) 165.2 7_556
N1 H11 O1 0.86 2.06 2.741(4) 135.0 .
N1 H11 O1S 0.86 2.44 2.905(4) 115.0 7_556
N1 H12 O2S 0.86 2.12 2.960(4) 165.5 7_556

loop_
_geom_torsion_atom_site_label_1
_geom_torsion_atom_site_label_2
_geom_torsion_atom_site_label_3
_geom_torsion_atom_site_label_4
_geom_torsion
_geom_torsion_site_symmetry_1
_geom_torsion_site_symmetry_2
_geom_torsion_site_symmetry_3
_geom_torsion_site_symmetry_4
_geom_torsion_publ_flag
N3 Zn1 S1 C1 177.18(13) 2_556 . . . ?
N3 Zn1 S1 C1 -1.18(13) . . . . ?
O1W Zn1 S1 C1 83.04(11) . . . . ?
S1 Zn1 S1 C1 -96.96(11) 2_556 . . . ?
C1 N2 N3 C2 173.5(3) . . . . ?
C4 N2 N3 C2 -1.2(3) . . . . ?
C1 N2 N3 Zn1 -5.7(4) . . . . ?
C4 N2 N3 Zn1 179.61(19) . . . . ?
N3 Zn1 N3 C2 63.9(3) 2_556 . . . ?
O1W Zn1 N3 C2 63.9(3) . . . . ?
S1 Zn1 N3 C2 -175.2(3) . . . . ?
S1 Zn1 N3 C2 -56.8(3) 2_556 . . . ?
N3 Zn1 N3 N2 -117.2(2) 2_556 . . . ?
O1W Zn1 N3 N2 -117.2(2) . . . . ?
S1 Zn1 N3 N2 3.7(2) . . . . ?
S1 Zn1 N3 N2 122.1(2) 2_556 . . . ?
N3 N2 C1 N1 -175.5(3) . . . . ?
C4 N2 C1 N1 -2.0(5) . . . . ?
N3 N2 C1 S1 4.5(4) . . . . ?
C4 N2 C1 S1 178.0(2) . . . . ?
Zn1 S1 C1 N1 178.7(3) . . . . ?
Zn1 S1 C1 N2 -1.3(3) . . . . ?
N2 N3 C2 C3 0.0(4) . . . . ?
Zn1 N3 C2 C3 178.9(2) . . . . ?
N2 N3 C2 C5 -179.7(3) . . . . ?
Zn1 N3 C2 C5 -0.8(5) . . . . ?
C1 N2 C4 O1 7.0(5) . . . . ?
N3 N2 C4 O1 -179.0(3) . . . . ?
C1 N2 C4 C3 -172.1(3) . . . . ?
N3 N2 C4 C3 1.9(3) . . . . ?
O1 C4 C3 C2 179.2(3) . . . . ?
N2 C4 C3 C2 -1.9(3) . . . . ?
O1 C4 C3 C6 -1.9(6) . . . . ?
N2 C4 C3 C6 177.0(3) . . . . ?
N3 C2 C3 C4 1.3(4) . . . . ?
C5 C2 C3 C4 -179.1(3) . . . . ?
N3 C2 C3 C6 -177.6(3) . . . . ?
C5 C2 C3 C6 2.0(6) . . . . ?
